data_7135161
loop_
_publ_author_name
'Yadav, Anup Kumar'
'Kumar, Vipin'
'Singh, Saurabh'
'Samai, Subhasis'
'Singh, Maya Shankar'

_publ_section_title
;
 Synthesis of pyrrolo[3,4-c]pyridines via metal-free
 cross-coupling/cyclization cascades of \b-ketothioamides with
 2aroylmalononitrile at room temperature
;
_journal_name_full 'Chemical Communications'
_journal_paper_doi 10.1039/D5CC04230E
_journal_year 2025
_chemical_formula_moiety 'C27 H19 N3 O2 S, C2 H6 O S, H2 O'
_chemical_formula_sum 'C29 H27 N3 O4 S2'
_chemical_formula_weight 545.65
_space_group_crystal_system monoclinic
_space_group_IT_number 15
_space_group_name_Hall '-I 2ya'
_space_group_name_H-M_alt 'I 1 2/a 1'
_atom_sites_solution_hydrogens mixed
_atom_sites_solution_primary dual
_audit_creation_date 2024-07-24
_audit_creation_method
;
Olex2 1.5
(compiled 2024.02.16 svn.r378c4104 for OlexSys, GUI svn.r6928)
;
_audit_update_record
;
2024-07-25 deposited with the CCDC.	2025-11-11 downloaded from the CCDC.
;
_cell_angle_alpha 90
_cell_angle_beta 94.8060(10)
_cell_angle_gamma 90
_cell_formula_units_Z 8
_cell_length_a 21.6291(2)
_cell_length_b 8.63670(10)
_cell_length_c 30.4166(2)
_cell_measurement_reflns_used 20888
_cell_measurement_temperature 100
_cell_measurement_theta_max 67.8010
_cell_measurement_theta_min 2.4010
_cell_volume 5661.97(9)
_computing_cell_refinement 'CrysAlisPro 1.171.42.90a (Rigaku OD, 2023)'
_computing_data_collection 'CrysAlisPro 1.171.42.90a (Rigaku OD, 2023)'
_computing_data_reduction 'CrysAlisPro 1.171.42.90a (Rigaku OD, 2023)'
_computing_molecular_graphics 'Olex2 1.5 (Dolomanov et al., 2009)'
_computing_publication_material 'Olex2 1.5 (Dolomanov et al., 2009)'
_computing_structure_refinement 'SHELXL 2014/7 (Sheldrick, 2015)'
_computing_structure_solution 'SHELXT 2018/2 (Sheldrick, 2018)'
_diffrn_ambient_temperature 100
_diffrn_detector 'Hybrid Pixel Array Detector'
_diffrn_detector_area_resol_mean 10.0000
_diffrn_detector_type HyPix3000
_diffrn_measured_fraction_theta_full 1.000
_diffrn_measured_fraction_theta_max 0.998
_diffrn_measurement_details
;
List of Runs (angles in degrees, time in seconds):

  # Type    Start    End  Width  t~exp~   \w     \q     \k     \f   Frames
#--------------------------------------------------------------------------
  1  \w    105.00 170.00   0.50    0.20    --   96.04  96.00-150.00  130
  2  \w    105.00 170.00   0.50    0.20    --   96.04  96.00 120.00  130
  3  \w    -25.00  44.00   0.50    0.20    --   40.83 -39.00  92.00  138
  4  \w    -27.00  37.00   0.50    0.20    --   40.83 -32.00   0.00  128
  5  \w    -27.00  64.00   0.50    0.20    --   40.83 -65.00 -60.00  182
  6  \w     44.00 127.00   0.50    0.20    --   96.04-145.00 -30.00  166
  7  \w     41.00 100.00   0.50    0.20    --   40.83-138.00-120.00  118
  8  \w     23.00 106.00   0.50    0.20    --   96.04 -96.00 -60.00  166
  9  \w     41.00 100.00   0.50    0.20    --   40.83-138.00 150.00  118
 10  \w     26.00 127.00   0.50    0.20    --   96.04 -87.00 120.00  202
 11  \w     32.00 110.00   0.50    0.20    --   96.04-117.00  90.00  156
 12  \w     27.00 105.00   0.50    0.20    --   96.04 -77.00  30.00  156
 13  \w     28.00  83.00   0.50    0.20    --   96.04 -68.00   0.00  110
 14  \w     28.00  83.00   0.50    0.20    --   96.04 -68.00 -60.00  110
 15  \w     29.00  57.00   0.50    0.20    --   96.04 -50.00 -60.00   56
 16  \w     28.00  83.00   0.50    0.20    --   96.04 -68.00 -90.00  110
 17  \w     29.00  57.00   0.50    0.20    --   96.04 -50.00-150.00   56
 18  \w     28.00  68.00   0.50    0.20    --   96.04 -59.00-180.00   80
 19  \w     28.00  68.00   0.50    0.20    --   96.04 -59.00-150.00   80
 20  \w     29.00  57.00   0.50    0.20    --   96.04 -50.00 -30.00   56
 21  \w     29.00  57.00   0.50    0.20    --   96.04 -50.00   0.00   56
 22  \w     29.00  57.00   0.50    0.20    --   96.04 -50.00  60.00   56
 23  \w     29.00  57.00   0.50    0.20    --   96.04 -50.00  90.00   56
 24  \w     29.00  57.00   0.50    0.20    --   96.04 -50.00 120.00   56
 25  \w     29.00  57.00   0.50    0.20    --   96.04 -50.00 150.00   56
 26  \w     82.00 164.00   0.50    0.20    --   96.04  33.00  90.00  164
 27  \w     74.00 163.00   0.50    0.20    --   96.04  59.00 120.00  178
 28  \w     69.00 165.00   0.50    0.20    --   96.04  77.00  90.00  192
 29  \w     74.00 163.00   0.50    0.20    --   96.04  59.00 150.00  178
 30  \w     74.00 163.00   0.50    0.20    --   96.04  59.00  30.00  178
 31  \w     69.00 165.00   0.50    0.20    --   96.04  77.00  60.00  192
 32  \w     69.00 165.00   0.50    0.20    --   96.04  77.00   0.00  192
 33  \w     77.00 163.00   0.50    0.20    --   96.04  50.00 -30.00  172
 34  \w     79.00 162.00   0.50    0.20    --   96.04  42.00 -60.00  166
 35  \w     74.00 163.00   0.50    0.20    --   96.04  59.00 -90.00  178
 36  \w     74.00 163.00   0.50    0.20    --   96.04  59.00-150.00  178
 37  \w     77.00 163.00   0.50    0.20    --   96.04  50.00-180.00  172
 38  \w     80.00 162.00   0.50    0.20    --   96.04  39.00-113.00  164
 39  \w     79.00 162.00   0.50    0.20    --   96.04  42.00   0.00  166
 40  \w     28.00 109.00   0.50    0.20    --   40.83  32.00  90.00  162
 41  \w     14.00 110.00   0.50    0.20    --   40.83  77.00 150.00  192
 42  \w     21.00 108.00   0.50    0.20    --   40.83  54.00   0.00  174
 43  \w     14.00 110.00   0.50    0.20    --   40.83  77.00   0.00  192
 44  \w     14.00 110.00   0.50    0.20    --   40.83  77.00 -90.00  192
 45  \w     14.00 110.00   0.50    0.20    --   40.83  77.00-150.00  192
 46  \w     25.00 107.00   0.50    0.20    --   40.83  39.00-113.00  164
 47  \w     21.00 108.00   0.50    0.20    --   40.83  54.00 150.00  174
 48  \w    -24.00  35.00   0.50    0.20    --  -40.83  11.00   0.00  118
 49  \w    -47.00 -15.00   0.50    0.20    --  -82.50  42.00  30.00   64
 50  \w    -47.00 -15.00   0.50    0.20    --  -82.50  42.00 -90.00   64
 51  \w    -44.00 -16.00   0.50    0.20    --  -82.50  39.00-113.00   56
 52  \w    -44.00  25.00   0.50    0.20    --  -40.83  39.00-113.00  138
 53  \w    -61.00  26.00   0.50    0.20    --  -40.83  54.00-120.00  174
 54  \w    -84.00 -18.00   0.50    0.20    --  -82.50 117.00 -90.00  132
 55  \w   -109.00 -14.00   0.50    0.20    --  -40.83 -77.00 -90.00  190
 56  \w   -109.00 -14.00   0.50    0.20    --  -40.83 -77.00   0.00  190
 57  \w   -109.00 -14.00   0.50    0.20    --  -40.83 -77.00  30.00  190
 58  \w   -109.00 -14.00   0.50    0.20    --  -40.83 -77.00  60.00  190
 59  \w   -107.00 -25.00   0.50    0.20    --  -40.83 -39.00  92.00  164
 60  \w   -148.00 -67.00   0.50    0.20    --  -82.50 -39.00  92.00  162
 61  \w   -151.00 -55.00   0.50    0.20    --  -82.50 -77.00 -30.00  192
 62  \w   -151.00 -83.00   0.50    0.20    --  -82.50 -77.00 -60.00  136
 63  \w   -151.00 -55.00   0.50    0.20    --  -82.50 -77.00-120.00  192
;
_diffrn_measurement_device 'four-circle diffractometer'
_diffrn_measurement_device_type 'XtaLAB Synergy, Dualflex, HyPix3000'
_diffrn_measurement_method '\w scans'
_diffrn_orient_matrix_type 'CrysAlisPro convention (1999,Acta A55,543-557)'
_diffrn_orient_matrix_UB_11 0.0623142000
_diffrn_orient_matrix_UB_12 0.0856842000
_diffrn_orient_matrix_UB_13 -0.0011340000
_diffrn_orient_matrix_UB_21 -0.0047145000
_diffrn_orient_matrix_UB_22 -0.0140163000
_diffrn_orient_matrix_UB_23 -0.0506606000
_diffrn_orient_matrix_UB_31 -0.0346934000
_diffrn_orient_matrix_UB_32 0.1558274000
_diffrn_orient_matrix_UB_33 -0.0039292000
_diffrn_radiation_monochromator mirror
_diffrn_radiation_probe x-ray
_diffrn_radiation_type 'Cu K\a'
_diffrn_radiation_wavelength 1.54184
_diffrn_reflns_av_R_equivalents 0.0336
_diffrn_reflns_av_unetI/netI 0.0169
_diffrn_reflns_Laue_measured_fraction_full 1.000
_diffrn_reflns_Laue_measured_fraction_max 0.998
_diffrn_reflns_limit_h_max 25
_diffrn_reflns_limit_h_min -26
_diffrn_reflns_limit_k_max 10
_diffrn_reflns_limit_k_min -10
_diffrn_reflns_limit_l_max 36
_diffrn_reflns_limit_l_min -36
_diffrn_reflns_number 45758
_diffrn_reflns_point_group_measured_fraction_full 1.000
_diffrn_reflns_point_group_measured_fraction_max 0.998
_diffrn_reflns_theta_full 67.684
_diffrn_reflns_theta_max 68.089
_diffrn_reflns_theta_min 2.916
_diffrn_source 'micro-focus sealed X-ray tube'
_diffrn_source_type 'PhotonJet (Cu) X-ray Source'
_exptl_absorpt_coefficient_mu 2.020
_exptl_absorpt_correction_T_max 1.00000
_exptl_absorpt_correction_T_min 0.69623
_exptl_absorpt_correction_type multi-scan
_exptl_absorpt_process_details
;
CrysAlisPro 1.171.42.90a (Rigaku Oxford Diffraction, 2023)
Empirical absorption correction using spherical harmonics,
implemented in SCALE3 ABSPACK scaling algorithm.
;
_exptl_crystal_colour yellow
_exptl_crystal_colour_primary yellow
_exptl_crystal_density_diffrn 1.280
_exptl_crystal_description block
_exptl_crystal_F_000 2288
_exptl_crystal_size_max 0.156
_exptl_crystal_size_mid 0.122
_exptl_crystal_size_min 0.102
_refine_diff_density_max 1.143
_refine_diff_density_min -0.367
_refine_diff_density_rms 0.048
_refine_ls_extinction_method none
_refine_ls_goodness_of_fit_ref 1.055
_refine_ls_hydrogen_treatment mixed
_refine_ls_matrix_type full
_refine_ls_number_parameters 393
_refine_ls_number_reflns 5159
_refine_ls_number_restraints 42
_refine_ls_restrained_S_all 1.088
_refine_ls_R_factor_all 0.0537
_refine_ls_R_factor_gt 0.0471
_refine_ls_shift/su_max 0.001
_refine_ls_shift/su_mean 0.000
_refine_ls_structure_factor_coef Fsqd
_refine_ls_weighting_details 'w=1/[\s^2^(Fo^2^)+(0.0811P)^2^+3.8154P] where P=(Fo^2^+2Fc^2^)/3'
_refine_ls_weighting_scheme calc
_refine_ls_wR_factor_gt 0.1372
_refine_ls_wR_factor_ref 0.1434
_reflns_Friedel_coverage 0.000
_reflns_number_gt 4394
_reflns_number_total 5159
_reflns_threshold_expression 'I > 2\s(I)'
_cod_data_source_file d5cc04230e3.cif
_cod_data_source_block 4me-cn2_auto
_cod_database_code 7135161
_shelx_shelxl_version_number 2014/7
_chemical_oxdiff_formula 'C H N O S'
_shelx_space_group_comment
;
The symmetry employed for this shelxl refinement is uniquely defined
by the following loop, which should always be used as a source of
symmetry information in preference to the above space-group names.
They are only intended as comments.
;
_shelx_estimated_absorpt_t_max 0.820
_shelx_estimated_absorpt_t_min 0.743
_olex2_refinement_description
;
1. Fixed Uiso
 At 1.2 times of:
  All C(H) groups
 At 1.5 times of:
  All C(H,H,H) groups, All O(H) groups, All O(H,H) groups
2. Restrained distances
 S2-O3 \\sim S2A-O3A
 with sigma of 0.02
 S2-C29 \\sim S2A-C29A
 with sigma of 0.02
 S2-C28 \\sim S2A-C28A
 with sigma of 0.02
 O3-C29 \\sim O3A-C29A
 with sigma of 0.04
 O3-C28 \\sim O3A-C28A
 with sigma of 0.04
 C29-C28 \\sim C29A-C28A
 with sigma of 0.04
3. Rigid body (RIGU) restrains
 C28A, S2, O3, C29, C28, C29A, S2A, O3A
 with sigma for 1-2 distances of 0.001 and sigma for 1-3 distances of 0.001
4. Others
 Sof(C28A)=Sof(H28D)=Sof(H28E)=Sof(H28F)=Sof(S2A)=Sof(O3A)=Sof(C29A)=Sof(H29D)=
 Sof(H29E)=Sof(H29F)=1-FVAR(1)
 Sof(S2)=Sof(O3)=Sof(C29)=Sof(H29A)=Sof(H29B)=Sof(H29C)=Sof(C28)=Sof(H28A)=
 Sof(H28B)=Sof(H28C)=FVAR(1)
5.a Free rotating group:
 O4(H4A,H4B)
5.b Aromatic/amide H refined with riding coordinates:
 C12(H12), C16(H16), C13(H13), C14(H14), C24(H24), C15(H15), C19(H19),
 C10(H10), C20(H20), C6(H6), C23(H23), C8(H8), C9(H9), C7(H7)
5.c Idealised Me refined as rotating group:
 C22(H22A,H22B,H22C), C29(H29A,H29B,H29C), C28(H28A,H28B,H28C), C28A(H28D,H28E,
 H28F), C29A(H29D,H29E,H29F)
5.d Idealised tetrahedral OH refined as rotating group:
 O2(H2)
;
_olex2_submission_special_instructions 'No special instructions were received'
_oxdiff_exptl_absorpt_empirical_details
;
Empirical correction (ABSPACK) includes:
- Absorption correction using spherical harmonics
- Frame scaling
;
_oxdiff_exptl_absorpt_empirical_full_max 1.229
_oxdiff_exptl_absorpt_empirical_full_min 0.830

loop_
_space_group_symop_operation_xyz
'x, y, z'
'-x+1/2, y, -z'
'x+1/2, y+1/2, z+1/2'
'-x+1, y+1/2, -z+1/2'
'-x, -y, -z'
'x-1/2, -y, z'
'-x+1/2, -y+1/2, -z+1/2'
'x, -y+1/2, z+1/2'

loop_
_atom_site_label
_atom_site_type_symbol
_atom_site_fract_x
_atom_site_fract_y
_atom_site_fract_z
_atom_site_U_iso_or_equiv
_atom_site_adp_type
_atom_site_occupancy
_atom_site_site_symmetry_order
_atom_site_calc_flag
_atom_site_refinement_flags_posn
_atom_site_refinement_flags_adp
_atom_site_refinement_flags_occupancy
_atom_site_disorder_assembly
_atom_site_disorder_group
S1 S 0.67877(3) 0.48444(8) 0.42396(2) 0.0637(2) Uani 1 1 d . . . . .
S2 S 0.59502(9) 1.1577(2) 0.28715(6) 0.0613(4) Uani 0.813(5) 1 d D U P A 1
O2 O 0.85825(7) 0.39036(17) 0.34118(5) 0.0508(4) Uani 1 1 d . . . . .
H2 H 0.8276 0.3706 0.3232 0.076 Uiso 1 1 calc R U . . .
N1 N 0.79240(7) 0.43789(18) 0.39900(5) 0.0388(3) Uani 1 1 d . . . . .
N2 N 0.72837(8) 0.8575(2) 0.31763(6) 0.0461(4) Uani 1 1 d . . . . .
O1 O 0.79497(8) 0.9303(2) 0.26758(6) 0.0750(5) Uani 1 1 d . . . . .
O4 O 0.75079(9) 0.3523(2) 0.29533(6) 0.0729(5) Uani 1 1 d G . . . .
H4A H 0.7275 0.2728 0.2930 0.109 Uiso 1 1 d G U . . .
H4B H 0.7388 0.4078 0.2732 0.109 Uiso 1 1 d G U . . .
O3 O 0.66296(15) 1.1137(5) 0.28811(12) 0.0667(9) Uani 0.813(5) 1 d D U P A 1
C3 C 0.80698(8) 0.6358(2) 0.34996(6) 0.0381(4) Uani 1 1 d . . . . .
C4 C 0.84132(8) 0.4986(2) 0.37170(6) 0.0400(4) Uani 1 1 d . . . . .
C2 C 0.74857(8) 0.6512(2) 0.36654(6) 0.0379(4) Uani 1 1 d . . . . .
C17 C 0.70900(8) 0.7664(2) 0.35033(6) 0.0390(4) Uani 1 1 d . . . . .
C11 C 0.80210(8) 0.2966(2) 0.42345(6) 0.0399(4) Uani 1 1 d . . . . .
C26 C 0.82578(9) 0.7288(2) 0.31751(6) 0.0442(4) Uani 1 1 d . . . . .
C18 C 0.64683(9) 0.8045(2) 0.36439(6) 0.0425(4) Uani 1 1 d . . . . .
C1 C 0.73984(8) 0.5224(2) 0.39730(6) 0.0394(4) Uani 1 1 d . . . . .
C5 C 0.89828(9) 0.5473(2) 0.40137(7) 0.0464(5) Uani 1 1 d . . . . .
C25 C 0.78398(10) 0.8461(2) 0.29843(7) 0.0501(5) Uani 1 1 d . . . . .
C12 C 0.81807(11) 0.3015(3) 0.46831(7) 0.0538(5) Uani 1 1 d . . . . .
H12 H 0.8220 0.3981 0.4832 0.065 Uiso 1 1 calc R U . . .
C16 C 0.79595(11) 0.1571(2) 0.40191(7) 0.0534(5) Uani 1 1 d . . . . .
H16 H 0.7842 0.1539 0.3711 0.064 Uiso 1 1 calc R U . . .
C27 C 0.88500(10) 0.7160(3) 0.29995(7) 0.0568(6) Uani 1 1 d . . . . .
N3 N 0.93162(10) 0.7084(4) 0.28532(8) 0.0856(8) Uani 1 1 d . . . . .
C13 C 0.82832(12) 0.1646(3) 0.49145(7) 0.0619(6) Uani 1 1 d . . . . .
H13 H 0.8390 0.1673 0.5224 0.074 Uiso 1 1 calc R U . . .
C14 C 0.82311(11) 0.0252(3) 0.46998(8) 0.0569(6) Uani 1 1 d . . . . .
H14 H 0.8307 -0.0685 0.4859 0.068 Uiso 1 1 calc R U . . .
C24 C 0.59500(10) 0.7876(3) 0.33535(8) 0.0579(6) Uani 1 1 d . . . . .
H24 H 0.5987 0.7477 0.3066 0.070 Uiso 1 1 calc R U . . .
C15 C 0.80692(12) 0.0212(3) 0.42532(8) 0.0603(6) Uani 1 1 d . . . . .
H15 H 0.8032 -0.0754 0.4104 0.072 Uiso 1 1 calc R U . . .
C19 C 0.63995(11) 0.8634(3) 0.40584(8) 0.0645(6) Uani 1 1 d . . . . .
H19 H 0.6753 0.8748 0.4263 0.077 Uiso 1 1 calc R U . . .
C10 C 0.89151(12) 0.6349(3) 0.43867(9) 0.0639(6) Uani 1 1 d . . . . .
H10 H 0.8513 0.6660 0.4456 0.077 Uiso 1 1 calc R U . . .
C21 C 0.52976(11) 0.8883(3) 0.38908(10) 0.0703(7) Uani 1 1 d . . . . .
C20 C 0.58233(12) 0.9057(4) 0.41779(9) 0.0752(8) Uani 1 1 d . . . . .
H20 H 0.5786 0.9478 0.4463 0.090 Uiso 1 1 calc R U . . .
C6 C 0.95664(10) 0.5026(4) 0.39161(9) 0.0705(7) Uani 1 1 d . . . . .
H6 H 0.9617 0.4429 0.3659 0.085 Uiso 1 1 calc R U . . .
C23 C 0.53716(11) 0.8292(4) 0.34826(9) 0.0748(8) Uani 1 1 d . . . . .
H23 H 0.5017 0.8160 0.3280 0.090 Uiso 1 1 calc R U . . .
C8 C 1.00147(15) 0.6313(4) 0.45597(14) 0.0974(12) Uani 1 1 d . . . . .
H8 H 1.0370 0.6601 0.4747 0.117 Uiso 1 1 calc R U . . .
C9 C 0.94321(16) 0.6775(4) 0.46603(11) 0.0885(9) Uani 1 1 d . . . . .
H9 H 0.9386 0.7381 0.4916 0.106 Uiso 1 1 calc R U . . .
C7 C 1.00814(13) 0.5449(5) 0.41946(13) 0.0971(11) Uani 1 1 d . . . . .
H7 H 1.0484 0.5131 0.4128 0.116 Uiso 1 1 calc R U . . .
C22 C 0.46594(14) 0.9359(5) 0.40175(15) 0.1195(14) Uani 1 1 d . . . . .
H22A H 0.4544 0.8713 0.4263 0.179 Uiso 1 1 calc R U . . .
H22B H 0.4354 0.9221 0.3764 0.179 Uiso 1 1 calc R U . . .
H22C H 0.4668 1.0448 0.4108 0.179 Uiso 1 1 calc R U . . .
C29 C 0.58692(19) 1.3152(6) 0.24996(14) 0.0912(13) Uani 0.813(5) 1 d D U P A 1
H29A H 0.6172 1.3956 0.2592 0.137 Uiso 0.813(5) 1 calc R U P A 1
H29B H 0.5449 1.3577 0.2498 0.137 Uiso 0.813(5) 1 calc R U P A 1
H29C H 0.5942 1.2795 0.2202 0.137 Uiso 0.813(5) 1 calc R U P A 1
C28 C 0.5854(2) 1.2589(6) 0.33593(13) 0.0939(13) Uani 0.813(5) 1 d D U P A 1
H28A H 0.5934 1.1893 0.3612 0.141 Uiso 0.813(5) 1 calc R U P A 1
H28B H 0.5428 1.2983 0.3352 0.141 Uiso 0.813(5) 1 calc R U P A 1
H28C H 0.6146 1.3459 0.3387 0.141 Uiso 0.813(5) 1 calc R U P A 1
H2A H 0.7070(12) 0.931(3) 0.3091(8) 0.063(7) Uiso 1 1 d . . . . .
C28A C 0.5988(8) 1.3832(15) 0.3102(6) 0.088(4) Uani 0.187(5) 1 d D U P A 2
H28D H 0.6366 1.4164 0.3276 0.131 Uiso 0.187(5) 1 calc R U P A 2
H28E H 0.5624 1.4121 0.3255 0.131 Uiso 0.187(5) 1 calc R U P A 2
H28F H 0.5966 1.4335 0.2812 0.131 Uiso 0.187(5) 1 calc R U P A 2
S2A S 0.6002(4) 1.1815(10) 0.3033(3) 0.0699(19) Uani 0.187(5) 1 d D U P A 2
O3A O 0.6664(7) 1.134(2) 0.3043(5) 0.066(3) Uani 0.187(5) 1 d D U P A 2
C29A C 0.5689(8) 1.190(2) 0.2480(5) 0.088(4) Uani 0.187(5) 1 d D U P A 2
H29D H 0.5295 1.2470 0.2464 0.132 Uiso 0.187(5) 1 calc R U P A 2
H29E H 0.5617 1.0852 0.2366 0.132 Uiso 0.187(5) 1 calc R U P A 2
H29F H 0.5980 1.2440 0.2302 0.132 Uiso 0.187(5) 1 calc R U P A 2

loop_
_atom_site_aniso_label
_atom_site_aniso_U_11
_atom_site_aniso_U_22
_atom_site_aniso_U_33
_atom_site_aniso_U_23
_atom_site_aniso_U_13
_atom_site_aniso_U_12
S1 0.0421(3) 0.0794(4) 0.0715(4) 0.0290(3) 0.0161(3) 0.0066(3)
S2 0.0461(5) 0.0614(6) 0.0765(9) 0.0025(6) 0.0063(6) 0.0029(4)
O2 0.0486(8) 0.0502(8) 0.0552(8) -0.0020(6) 0.0140(6) 0.0087(6)
N1 0.0346(8) 0.0386(8) 0.0437(8) 0.0082(6) 0.0061(6) 0.0028(6)
N2 0.0418(9) 0.0452(9) 0.0519(9) 0.0139(7) 0.0066(7) 0.0088(7)
O1 0.0656(11) 0.0807(12) 0.0819(11) 0.0463(10) 0.0252(9) 0.0159(9)
O4 0.0875(13) 0.0675(11) 0.0600(10) 0.0123(8) -0.0154(9) -0.0157(9)
O3 0.0501(11) 0.0581(16) 0.092(2) 0.0201(16) 0.0094(12) 0.0108(10)
C3 0.0352(9) 0.0401(10) 0.0392(9) 0.0023(7) 0.0045(7) 0.0012(7)
C4 0.0346(9) 0.0406(10) 0.0458(10) 0.0050(8) 0.0090(7) 0.0040(7)
C2 0.0337(9) 0.0403(10) 0.0398(9) 0.0046(7) 0.0043(7) 0.0003(7)
C17 0.0370(9) 0.0405(10) 0.0396(9) 0.0015(7) 0.0034(7) 0.0008(8)
C11 0.0343(9) 0.0410(10) 0.0445(9) 0.0076(8) 0.0049(7) 0.0018(8)
C26 0.0378(10) 0.0498(11) 0.0458(10) 0.0097(8) 0.0092(8) 0.0025(8)
C18 0.0361(10) 0.0425(10) 0.0492(10) 0.0060(8) 0.0050(8) 0.0033(8)
C1 0.0343(9) 0.0436(10) 0.0400(9) 0.0045(8) 0.0009(7) 0.0015(8)
C5 0.0363(10) 0.0452(11) 0.0570(11) 0.0141(9) 0.0004(8) 0.0001(8)
C25 0.0471(11) 0.0523(12) 0.0520(11) 0.0151(9) 0.0094(9) 0.0034(9)
C12 0.0714(15) 0.0448(11) 0.0450(10) 0.0021(9) 0.0041(10) 0.0063(10)
C16 0.0617(14) 0.0456(12) 0.0513(11) 0.0020(9) -0.0046(9) -0.0052(10)
C27 0.0484(12) 0.0687(14) 0.0549(12) 0.0186(11) 0.0144(10) 0.0057(10)
N3 0.0533(13) 0.125(2) 0.0829(15) 0.0251(15) 0.0301(11) 0.0115(13)
C13 0.0824(17) 0.0558(14) 0.0470(11) 0.0115(10) 0.0016(11) 0.0104(12)
C14 0.0604(14) 0.0464(12) 0.0641(13) 0.0149(10) 0.0064(10) 0.0071(10)
C24 0.0414(11) 0.0768(15) 0.0549(12) -0.0024(11) 0.0001(9) -0.0012(11)
C15 0.0726(16) 0.0396(11) 0.0677(14) -0.0003(10) 0.0005(11) -0.0042(10)
C19 0.0463(12) 0.0857(18) 0.0614(13) -0.0168(12) 0.0036(10) 0.0041(12)
C10 0.0539(14) 0.0573(14) 0.0777(16) -0.0045(12) -0.0110(11) 0.0034(11)
C21 0.0439(13) 0.0664(16) 0.103(2) -0.0073(14) 0.0220(12) 0.0036(11)
C20 0.0584(15) 0.091(2) 0.0788(16) -0.0260(15) 0.0206(12) 0.0016(14)
C6 0.0369(12) 0.099(2) 0.0765(16) 0.0205(14) 0.0083(10) 0.0064(12)
C23 0.0378(12) 0.100(2) 0.0844(18) 0.0008(15) -0.0059(11) -0.0010(12)
C8 0.0632(19) 0.102(2) 0.119(3) 0.036(2) -0.0395(18) -0.0265(17)
C9 0.087(2) 0.0756(19) 0.096(2) -0.0046(16) -0.0332(17) -0.0070(16)
C7 0.0375(14) 0.139(3) 0.113(3) 0.036(2) -0.0069(14) -0.0046(16)
C22 0.0514(17) 0.126(3) 0.187(4) -0.030(3) 0.041(2) 0.0073(18)
C29 0.071(2) 0.106(3) 0.099(2) 0.033(2) 0.0166(17) 0.0337(19)
C28 0.087(2) 0.114(3) 0.0814(18) -0.0085(17) 0.0077(16) 0.022(2)
C28A 0.077(7) 0.071(4) 0.114(8) 0.009(4) 0.006(5) 0.012(3)
S2A 0.058(3) 0.065(3) 0.088(4) 0.018(3) 0.017(3) 0.005(2)
O3A 0.059(3) 0.061(5) 0.080(7) 0.021(5) 0.016(4) 0.005(3)
C29A 0.081(6) 0.086(7) 0.096(5) 0.010(4) 0.004(4) 0.020(5)

loop_
_atom_type_symbol
_atom_type_description
_atom_type_scat_dispersion_real
_atom_type_scat_dispersion_imag
_atom_type_scat_source
C C 0.0181 0.0091 'International Tables Vol C Tables 4.2.6.8 and 6.1.1.4'
H H 0.0000 0.0000 'International Tables Vol C Tables 4.2.6.8 and 6.1.1.4'
N N 0.0311 0.0180 'International Tables Vol C Tables 4.2.6.8 and 6.1.1.4'
O O 0.0492 0.0322 'International Tables Vol C Tables 4.2.6.8 and 6.1.1.4'
S S 0.3331 0.5567 'International Tables Vol C Tables 4.2.6.8 and 6.1.1.4'

loop_
_geom_angle_atom_site_label_1
_geom_angle_atom_site_label_2
_geom_angle_atom_site_label_3
_geom_angle
_geom_angle_site_symmetry_1
_geom_angle_site_symmetry_3
_geom_angle_publ_flag
O3 S2 C29 104.4(2) . . ?
O3 S2 C28 107.05(19) . . ?
C28 S2 C29 98.4(2) . . ?
C4 O2 H2 109.5 . . ?
C11 N1 C4 120.45(14) . . ?
C1 N1 C4 115.01(14) . . ?
C1 N1 C11 124.50(15) . . ?
C17 N2 C25 126.76(17) . . ?
C17 N2 H2A 118.8(18) . . ?
C25 N2 H2A 114.3(18) . . ?
H4A O4 H4B 104.5 . . ?
C2 C3 C4 109.82(15) . . ?
C26 C3 C4 127.65(16) . . ?
C26 C3 C2 122.43(17) . . ?
O2 C4 N1 111.99(15) . . ?
O2 C4 C3 112.38(15) . . ?
O2 C4 C5 109.66(15) . . ?
N1 C4 C3 99.92(13) . . ?
N1 C4 C5 110.04(15) . . ?
C3 C4 C5 112.56(16) . . ?
C3 C2 C1 108.80(15) . . ?
C17 C2 C3 119.39(16) . . ?
C17 C2 C1 131.55(17) . . ?
N2 C17 C2 117.35(16) . . ?
N2 C17 C18 115.14(16) . . ?
C2 C17 C18 127.52(17) . . ?
C12 C11 N1 119.99(18) . . ?
C16 C11 N1 119.66(17) . . ?
C16 C11 C12 120.34(18) . . ?
C3 C26 C25 119.32(17) . . ?
C3 C26 C27 123.75(18) . . ?
C27 C26 C25 116.92(17) . . ?
C24 C18 C17 120.10(18) . . ?
C24 C18 C19 118.79(19) . . ?
C19 C18 C17 121.05(18) . . ?
N1 C1 S1 125.73(14) . . ?
N1 C1 C2 106.29(15) . . ?
C2 C1 S1 127.98(14) . . ?
C10 C5 C4 120.09(18) . . ?
C6 C5 C4 120.4(2) . . ?
C6 C5 C10 119.5(2) . . ?
N2 C25 C26 114.64(17) . . ?
O1 C25 N2 120.79(19) . . ?
O1 C25 C26 124.57(19) . . ?
C11 C12 H12 120.2 . . ?
C11 C12 C13 119.5(2) . . ?
C13 C12 H12 120.2 . . ?
C11 C16 H16 120.2 . . ?
C11 C16 C15 119.6(2) . . ?
C15 C16 H16 120.2 . . ?
N3 C27 C26 178.4(3) . . ?
C12 C13 H13 119.8 . . ?
C14 C13 C12 120.3(2) . . ?
C14 C13 H13 119.8 . . ?
C13 C14 H14 120.1 . . ?
C13 C14 C15 119.8(2) . . ?
C15 C14 H14 120.1 . . ?
C18 C24 H24 120.1 . . ?
C18 C24 C23 119.7(2) . . ?
C23 C24 H24 120.1 . . ?
C16 C15 H15 119.8 . . ?
C14 C15 C16 120.4(2) . . ?
C14 C15 H15 119.8 . . ?
C18 C19 H19 119.7 . . ?
C20 C19 C18 120.6(2) . . ?
C20 C19 H19 119.7 . . ?
C5 C10 H10 119.9 . . ?
C5 C10 C9 120.2(3) . . ?
C9 C10 H10 119.9 . . ?
C20 C21 C22 121.8(3) . . ?
C23 C21 C20 117.5(2) . . ?
C23 C21 C22 120.7(3) . . ?
C19 C20 C21 121.3(2) . . ?
C19 C20 H20 119.4 . . ?
C21 C20 H20 119.4 . . ?
C5 C6 H6 120.1 . . ?
C5 C6 C7 119.8(3) . . ?
C7 C6 H6 120.1 . . ?
C24 C23 H23 119.0 . . ?
C21 C23 C24 122.1(2) . . ?
C21 C23 H23 119.0 . . ?
C9 C8 H8 119.9 . . ?
C7 C8 H8 119.9 . . ?
C7 C8 C9 120.2(3) . . ?
C10 C9 H9 120.1 . . ?
C8 C9 C10 119.7(3) . . ?
C8 C9 H9 120.1 . . ?
C6 C7 H7 119.7 . . ?
C8 C7 C6 120.6(3) . . ?
C8 C7 H7 119.7 . . ?
C21 C22 H22A 109.5 . . ?
C21 C22 H22B 109.5 . . ?
C21 C22 H22C 109.5 . . ?
H22A C22 H22B 109.5 . . ?
H22A C22 H22C 109.5 . . ?
H22B C22 H22C 109.5 . . ?
S2 C29 H29A 109.5 . . ?
S2 C29 H29B 109.5 . . ?
S2 C29 H29C 109.5 . . ?
H29A C29 H29B 109.5 . . ?
H29A C29 H29C 109.5 . . ?
H29B C29 H29C 109.5 . . ?
S2 C28 H28A 109.5 . . ?
S2 C28 H28B 109.5 . . ?
S2 C28 H28C 109.5 . . ?
H28A C28 H28B 109.5 . . ?
H28A C28 H28C 109.5 . . ?
H28B C28 H28C 109.5 . . ?
H28D C28A H28E 109.5 . . ?
H28D C28A H28F 109.5 . . ?
H28E C28A H28F 109.5 . . ?
S2A C28A H28D 109.5 . . ?
S2A C28A H28E 109.5 . . ?
S2A C28A H28F 109.5 . . ?
C28A S2A C29A 93.5(9) . . ?
O3A S2A C28A 107.2(10) . . ?
O3A S2A C29A 109.0(9) . . ?
S2A C29A H29D 109.5 . . ?
S2A C29A H29E 109.5 . . ?
S2A C29A H29F 109.5 . . ?
H29D C29A H29E 109.5 . . ?
H29D C29A H29F 109.5 . . ?
H29E C29A H29F 109.5 . . ?

loop_
_geom_bond_atom_site_label_1
_geom_bond_atom_site_label_2
_geom_bond_distance
_geom_bond_site_symmetry_2
_geom_bond_publ_flag
S1 C1 1.6400(19) . ?
S2 O3 1.516(3) . ?
S2 C29 1.768(4) . ?
S2 C28 1.749(4) . ?
O2 H2 0.8400 . ?
O2 C4 1.388(2) . ?
N1 C4 1.494(2) . ?
N1 C11 1.435(2) . ?
N1 C1 1.348(2) . ?
N2 C17 1.362(2) . ?
N2 C25 1.384(3) . ?
N2 H2A 0.81(3) . ?
O1 C25 1.226(2) . ?
O4 H4A 0.8507 . ?
O4 H4B 0.8496 . ?
C3 C4 1.520(2) . ?
C3 C2 1.406(2) . ?
C3 C26 1.361(3) . ?
C4 C5 1.524(3) . ?
C2 C17 1.376(3) . ?
C2 C1 1.476(2) . ?
C17 C18 1.482(3) . ?
C11 C12 1.380(3) . ?
C11 C16 1.372(3) . ?
C26 C25 1.447(3) . ?
C26 C27 1.433(3) . ?
C18 C24 1.376(3) . ?
C18 C19 1.379(3) . ?
C5 C10 1.382(3) . ?
C5 C6 1.376(3) . ?
C12 H12 0.9500 . ?
C12 C13 1.384(3) . ?
C16 H16 0.9500 . ?
C16 C15 1.383(3) . ?
C27 N3 1.138(3) . ?
C13 H13 0.9500 . ?
C13 C14 1.370(3) . ?
C14 H14 0.9500 . ?
C14 C15 1.375(3) . ?
C24 H24 0.9500 . ?
C24 C23 1.389(3) . ?
C15 H15 0.9500 . ?
C19 H19 0.9500 . ?
C19 C20 1.377(3) . ?
C10 H10 0.9500 . ?
C10 C9 1.387(4) . ?
C21 C20 1.383(4) . ?
C21 C23 1.364(4) . ?
C21 C22 1.520(3) . ?
C20 H20 0.9500 . ?
C6 H6 0.9500 . ?
C6 C7 1.391(4) . ?
C23 H23 0.9500 . ?
C8 H8 0.9500 . ?
C8 C9 1.380(5) . ?
C8 C7 1.356(5) . ?
C9 H9 0.9500 . ?
C7 H7 0.9500 . ?
C22 H22A 0.9800 . ?
C22 H22B 0.9800 . ?
C22 H22C 0.9800 . ?
C29 H29A 0.9800 . ?
C29 H29B 0.9800 . ?
C29 H29C 0.9800 . ?
C28 H28A 0.9800 . ?
C28 H28B 0.9800 . ?
C28 H28C 0.9800 . ?
C28A H28D 0.9800 . ?
C28A H28E 0.9800 . ?
C28A H28F 0.9800 . ?
C28A S2A 1.755(13) . ?
S2A O3A 1.486(12) . ?
S2A C29A 1.760(14) . ?
C29A H29D 0.9800 . ?
C29A H29E 0.9800 . ?
C29A H29F 0.9800 . ?

loop_
_geom_torsion_atom_site_label_1
_geom_torsion_atom_site_label_2
_geom_torsion_atom_site_label_3
_geom_torsion_atom_site_label_4
_geom_torsion
_geom_torsion_site_symmetry_1
_geom_torsion_site_symmetry_2
_geom_torsion_site_symmetry_3
_geom_torsion_site_symmetry_4
_geom_torsion_publ_flag
O2 C4 C5 C10 -169.58(19) . . . . ?
O2 C4 C5 C6 9.5(3) . . . . ?
N1 C4 C5 C10 -46.0(2) . . . . ?
N1 C4 C5 C6 133.1(2) . . . . ?
N1 C11 C12 C13 -178.9(2) . . . . ?
N1 C11 C16 C15 178.3(2) . . . . ?
N2 C17 C18 C24 64.5(3) . . . . ?
N2 C17 C18 C19 -112.7(2) . . . . ?
C3 C4 C5 C10 64.5(2) . . . . ?
C3 C4 C5 C6 -116.4(2) . . . . ?
C3 C2 C17 N2 1.9(3) . . . . ?
C3 C2 C17 C18 -177.90(18) . . . . ?
C3 C2 C1 S1 -177.68(15) . . . . ?
C3 C2 C1 N1 1.4(2) . . . . ?
C3 C26 C25 N2 3.5(3) . . . . ?
C3 C26 C25 O1 -176.0(2) . . . . ?
C4 N1 C11 C12 102.0(2) . . . . ?
C4 N1 C11 C16 -77.4(2) . . . . ?
C4 N1 C1 S1 -179.61(14) . . . . ?
C4 N1 C1 C2 1.3(2) . . . . ?
C4 C3 C2 C17 -178.27(16) . . . . ?
C4 C3 C2 C1 -3.4(2) . . . . ?
C4 C3 C26 C25 174.80(19) . . . . ?
C4 C3 C26 C27 -3.8(3) . . . . ?
C4 C5 C10 C9 179.1(2) . . . . ?
C4 C5 C6 C7 -178.6(2) . . . . ?
C2 C3 C4 O2 122.74(17) . . . . ?
C2 C3 C4 N1 3.84(19) . . . . ?
C2 C3 C4 C5 -112.86(18) . . . . ?
C2 C3 C26 C25 -1.4(3) . . . . ?
C2 C3 C26 C27 179.9(2) . . . . ?
C2 C17 C18 C24 -115.6(2) . . . . ?
C2 C17 C18 C19 67.1(3) . . . . ?
C17 N2 C25 O1 176.3(2) . . . . ?
C17 N2 C25 C26 -3.3(3) . . . . ?
C17 C2 C1 S1 -3.7(3) . . . . ?
C17 C2 C1 N1 175.37(19) . . . . ?
C17 C18 C24 C23 -177.6(2) . . . . ?
C17 C18 C19 C20 176.7(2) . . . . ?
C11 N1 C4 O2 55.6(2) . . . . ?
C11 N1 C4 C3 174.81(16) . . . . ?
C11 N1 C4 C5 -66.6(2) . . . . ?
C11 N1 C1 S1 2.5(3) . . . . ?
C11 N1 C1 C2 -176.56(16) . . . . ?
C11 C12 C13 C14 0.5(4) . . . . ?
C11 C16 C15 C14 0.8(4) . . . . ?
C26 C3 C4 O2 -53.9(3) . . . . ?
C26 C3 C4 N1 -172.75(19) . . . . ?
C26 C3 C4 C5 70.5(2) . . . . ?
C26 C3 C2 C17 -1.5(3) . . . . ?
C26 C3 C2 C1 173.40(18) . . . . ?
C18 C24 C23 C21 0.6(4) . . . . ?
C18 C19 C20 C21 1.1(5) . . . . ?
C1 N1 C4 O2 -122.34(17) . . . . ?
C1 N1 C4 C3 -3.2(2) . . . . ?
C1 N1 C4 C5 115.42(18) . . . . ?
C1 N1 C11 C12 -80.2(2) . . . . ?
C1 N1 C11 C16 100.4(2) . . . . ?
C1 C2 C17 N2 -171.58(19) . . . . ?
C1 C2 C17 C18 8.6(3) . . . . ?
C5 C10 C9 C8 -0.3(4) . . . . ?
C5 C6 C7 C8 -0.7(5) . . . . ?
C25 N2 C17 C2 0.6(3) . . . . ?
C25 N2 C17 C18 -179.6(2) . . . . ?
C12 C11 C16 C15 -1.1(3) . . . . ?
C12 C13 C14 C15 -0.8(4) . . . . ?
C16 C11 C12 C13 0.5(3) . . . . ?
C27 C26 C25 N2 -177.7(2) . . . . ?
C27 C26 C25 O1 2.7(4) . . . . ?
C13 C14 C15 C16 0.1(4) . . . . ?
C24 C18 C19 C20 -0.6(4) . . . . ?
C19 C18 C24 C23 -0.3(4) . . . . ?
C10 C5 C6 C7 0.4(4) . . . . ?
C20 C21 C23 C24 -0.1(4) . . . . ?
C6 C5 C10 C9 0.0(4) . . . . ?
C23 C21 C20 C19 -0.7(4) . . . . ?
C9 C8 C7 C6 0.4(5) . . . . ?
C7 C8 C9 C10 0.1(5) . . . . ?
C22 C21 C20 C19 -179.5(3) . . . . ?
C22 C21 C23 C24 178.6(3) . . . . ?
